data_2216523
loop_
_publ_author_name
'Yuan, Chun-Lan'

_publ_section_title
;
 \m-Biphenyl-4,4'-dicarboxylato-bis{[2-(piperidin-1-yl)ethanamine]silver(I)}
 dihydrate
;
_journal_coeditor_code HG2330
_journal_issue 12
_journal_name_full 'Acta Crystallographica Section E'
_journal_page_first m3147
_journal_page_last m3147
_journal_paper_doi 10.1107/S160053680706103X
_journal_volume 63
_journal_year 2007
_chemical_formula_iupac '[Ag2 (C14 H8 O4) (C7 H16 N2)2], 2H2 O'
_chemical_formula_sum 'C28 H44 Ag2 N4 O6'
_chemical_formula_weight 748.41
_chemical_name_systematic
;
\m-Biphenyl-4,4'-dicarboxylato-bis{[2-(piperidin-1-yl)ethanamine]silver(I)}
dihydrate
;
_space_group_IT_number 2
_symmetry_cell_setting triclinic
_symmetry_space_group_name_Hall '-P 1'
_symmetry_space_group_name_H-M 'P -1'
_atom_sites_solution_hydrogens geom
_atom_sites_solution_primary direct
_atom_sites_solution_secondary difmap
_audit_creation_method SHELXL-97
_cell_angle_alpha 82.95(3)
_cell_angle_beta 76.61(3)
_cell_angle_gamma 77.34(3)
_cell_formula_units_Z 1
_cell_length_a 7.2410(14)
_cell_length_b 8.3920(17)
_cell_length_c 13.154(3)
_cell_measurement_reflns_used 2907
_cell_measurement_temperature 298(2)
_cell_measurement_theta_max 27.3
_cell_measurement_theta_min 2.4
_cell_volume 756.5(3)
_computing_cell_refinement 'SMART (Bruker, 1998)'
_computing_data_collection 'SMART (Bruker, 1998)'
_computing_data_reduction 'SAINT (Bruker, 1998)'
_computing_molecular_graphics 'SHELXTL (Bruker, 1998)'
_computing_publication_material 'SHELXTL (Bruker, 1998)'
_computing_structure_refinement 'SHELXL97 (Sheldrick, 1997)'
_computing_structure_solution 'SHELXS97 (Sheldrick, 1997)'
_diffrn_ambient_temperature 298(2)
_diffrn_measured_fraction_theta_full 0.945
_diffrn_measured_fraction_theta_max 0.945
_diffrn_measurement_device_type 'Bruker SMART CCD area-detector'
_diffrn_measurement_method '\w scans'
_diffrn_radiation_monochromator graphite
_diffrn_radiation_source 'fine-focus sealed tube'
_diffrn_radiation_type MoK\a
_diffrn_radiation_wavelength 0.71073
_diffrn_reflns_av_R_equivalents 0.0238
_diffrn_reflns_av_sigmaI/netI 0.0410
_diffrn_reflns_limit_h_max 9
_diffrn_reflns_limit_h_min -9
_diffrn_reflns_limit_k_max 10
_diffrn_reflns_limit_k_min -10
_diffrn_reflns_limit_l_max 16
_diffrn_reflns_limit_l_min -16
_diffrn_reflns_number 6271
_diffrn_reflns_theta_full 27.49
_diffrn_reflns_theta_max 27.49
_diffrn_reflns_theta_min 1.60
_diffrn_standards_number 0
_exptl_absorpt_coefficient_mu 1.341
_exptl_absorpt_correction_T_max 0.6736
_exptl_absorpt_correction_T_min 0.6161
_exptl_absorpt_correction_type multi-scan
_exptl_absorpt_process_details '(SADABS; Sheldrick, 1996)'
_exptl_crystal_colour colorless
_exptl_crystal_density_diffrn 1.643
_exptl_crystal_density_method 'not measured'
_exptl_crystal_description block
_exptl_crystal_F_000 382
_exptl_crystal_size_max 0.40
_exptl_crystal_size_mid 0.37
_exptl_crystal_size_min 0.32
_refine_diff_density_max 0.440
_refine_diff_density_min -0.387
_refine_ls_extinction_method none
_refine_ls_goodness_of_fit_ref 1.055
_refine_ls_hydrogen_treatment mixed
_refine_ls_matrix_type full
_refine_ls_number_parameters 187
_refine_ls_number_reflns 3279
_refine_ls_number_restraints 3
_refine_ls_restrained_S_all 1.054
_refine_ls_R_factor_all 0.0504
_refine_ls_R_factor_gt 0.0360
_refine_ls_shift/su_max 0.000
_refine_ls_shift/su_mean 0.000
_refine_ls_structure_factor_coef Fsqd
_refine_ls_weighting_details 'calc w=1/[\s^2^(Fo^2^)+(0.0338P)^2^+0.0748P] where P=(Fo^2^+2Fc^2^)/3'
_refine_ls_weighting_scheme calc
_refine_ls_wR_factor_gt 0.0739
_refine_ls_wR_factor_ref 0.0782
_reflns_number_gt 2614
_reflns_number_total 3279
_reflns_threshold_expression I>2\s(I)
_cod_data_source_file hg2330.cif
_cod_data_source_block I
_cod_database_code 2216523
_cod_database_fobs_code 2216523

loop_
_symmetry_equiv_pos_as_xyz
'x, y, z'
'-x, -y, -z'

loop_
_atom_site_type_symbol
_atom_site_label
_atom_site_fract_x
_atom_site_fract_y
_atom_site_fract_z
_atom_site_U_iso_or_equiv
_atom_site_adp_type
_atom_site_calc_flag
_atom_site_refinement_flags
_atom_site_occupancy
Ag Ag1 0.28889(4) 0.34687(3) 0.17052(2) 0.05437(12) Uani d . 1
O O1 0.4604(3) 0.4290(3) 0.26075(17) 0.0610(7) Uani d . 1
O O2 0.6870(3) 0.5045(3) 0.13123(16) 0.0549(6) Uani d . 1
O O3 0.3545(6) 0.7009(4) 0.0175(3) 0.1041(12) Uani d D 1
N N1 0.2171(4) 0.0674(3) 0.2252(2) 0.0432(6) Uani d . 1
N N2 0.1136(4) 0.3156(3) 0.0587(2) 0.0477(7) Uani d . 1
H H2A -0.0067 0.3758 0.0766 0.057 Uiso calc R 1
H H2B 0.1673 0.3523 -0.0063 0.057 Uiso calc R 1
C C1 0.7356(4) 0.4784(3) 0.3058(2) 0.0346(6) Uani d . 1
C C2 0.8925(4) 0.5553(4) 0.2824(2) 0.0394(7) Uani d . 1
H H2 0.9298 0.6021 0.2149 0.047 Uiso calc R 1
C C3 0.9949(4) 0.5637(4) 0.3576(2) 0.0411(7) Uani d . 1
H H3 1.0996 0.6164 0.3396 0.049 Uiso calc R 1
C C4 0.9457(4) 0.4958(3) 0.4590(2) 0.0358(7) Uani d . 1
C C5 0.7885(5) 0.4175(5) 0.4813(2) 0.0590(10) Uani d . 1
H H5 0.7515 0.3695 0.5484 0.071 Uiso calc R 1
C C6 0.6863(5) 0.4095(5) 0.4064(2) 0.0553(9) Uani d . 1
H H6 0.5818 0.3564 0.4241 0.066 Uiso calc R 1
C C7 0.6205(4) 0.4702(4) 0.2251(2) 0.0376(7) Uani d . 1
C C8 0.1025(6) 0.1431(4) 0.0589(3) 0.0595(10) Uani d . 1
H H8A 0.2230 0.0846 0.0190 0.071 Uiso calc R 1
H H8B -0.0011 0.1357 0.0254 0.071 Uiso calc R 1
C C9 0.0657(5) 0.0650(4) 0.1690(3) 0.0591(10) Uani d . 1
H H9A -0.0572 0.1220 0.2075 0.071 Uiso calc R 1
H H9B 0.0552 -0.0477 0.1667 0.071 Uiso calc R 1
C C10 0.3912(6) -0.0542(5) 0.1904(3) 0.0592(9) Uani d . 1
H H10A 0.4331 -0.0396 0.1148 0.071 Uiso calc R 1
H H10B 0.3630 -0.1633 0.2080 0.071 Uiso calc R 1
C C11 0.5512(6) -0.0368(5) 0.2422(3) 0.0723(12) Uani d . 1
H H11A 0.6654 -0.1194 0.2192 0.087 Uiso calc R 1
H H11B 0.5845 0.0700 0.2209 0.087 Uiso calc R 1
C C12 0.4900(7) -0.0554(6) 0.3597(4) 0.0893(15) Uani d . 1
H H12A 0.5885 -0.0313 0.3912 0.107 Uiso calc R 1
H H12B 0.4760 -0.1674 0.3821 0.107 Uiso calc R 1
C C13 0.2999(7) 0.0599(6) 0.3957(3) 0.0850(14) Uani d . 1
H H13A 0.2542 0.0372 0.4703 0.102 Uiso calc R 1
H H13B 0.3205 0.1716 0.3842 0.102 Uiso calc R 1
C C14 0.1473(6) 0.0441(5) 0.3391(3) 0.0666(11) Uani d . 1
H H14A 0.1148 -0.0635 0.3569 0.080 Uiso calc R 1
H H14B 0.0310 0.1254 0.3610 0.080 Uiso calc R 1
H H3A 0.413(6) 0.643(4) 0.062(2) 0.080 Uiso d D 1
H H3B 0.335(6) 0.640(4) -0.024(2) 0.080 Uiso d D 1

loop_
_atom_site_aniso_label
_atom_site_aniso_U_11
_atom_site_aniso_U_22
_atom_site_aniso_U_33
_atom_site_aniso_U_12
_atom_site_aniso_U_13
_atom_site_aniso_U_23
Ag1 0.0592(2) 0.06183(18) 0.05765(18) -0.02704(14) -0.03305(15) 0.00279(12)
O1 0.0478(15) 0.106(2) 0.0438(13) -0.0359(14) -0.0163(12) -0.0092(13)
O2 0.0590(16) 0.0863(17) 0.0314(12) -0.0338(13) -0.0173(11) 0.0001(11)
O3 0.129(3) 0.093(2) 0.107(3) 0.009(2) -0.069(2) -0.040(2)
N1 0.0429(16) 0.0449(14) 0.0444(15) -0.0102(13) -0.0132(13) -0.0027(12)
N2 0.0488(17) 0.0587(17) 0.0404(14) -0.0154(14) -0.0180(13) 0.0033(12)
C1 0.0347(17) 0.0418(16) 0.0311(14) -0.0075(13) -0.0121(13) -0.0068(12)
C2 0.0435(19) 0.0506(18) 0.0279(14) -0.0148(15) -0.0113(13) -0.0006(13)
C3 0.0407(19) 0.0540(18) 0.0365(16) -0.0203(15) -0.0144(14) -0.0019(14)
C4 0.0384(18) 0.0431(16) 0.0307(15) -0.0115(14) -0.0120(13) -0.0059(12)
C5 0.067(2) 0.093(3) 0.0335(16) -0.049(2) -0.0215(17) 0.0124(17)
C6 0.055(2) 0.085(3) 0.0417(18) -0.042(2) -0.0203(17) 0.0043(17)
C7 0.0371(18) 0.0427(16) 0.0382(16) -0.0074(14) -0.0158(14) -0.0084(13)
C8 0.068(3) 0.062(2) 0.063(2) -0.0134(19) -0.035(2) -0.0128(18)
C9 0.055(2) 0.051(2) 0.082(3) -0.0179(17) -0.029(2) -0.0004(18)
C10 0.060(3) 0.059(2) 0.056(2) -0.0015(19) -0.0151(19) -0.0090(17)
C11 0.049(2) 0.080(3) 0.087(3) 0.000(2) -0.029(2) 0.006(2)
C12 0.087(4) 0.107(4) 0.080(3) -0.017(3) -0.049(3) 0.024(3)
C13 0.102(4) 0.113(4) 0.044(2) -0.025(3) -0.024(2) 0.004(2)
C14 0.063(3) 0.075(3) 0.051(2) -0.011(2) -0.002(2) 0.0107(19)

loop_
_atom_type_symbol
_atom_type_description
_atom_type_scat_dispersion_real
_atom_type_scat_dispersion_imag
_atom_type_scat_source
C C 0.0033 0.0016 'International Tables Vol C Tables 4.2.6.8 and 6.1.1.4'
H H 0.0000 0.0000 'International Tables Vol C Tables 4.2.6.8 and 6.1.1.4'
Ag Ag -0.8971 1.1015 'International Tables Vol C Tables 4.2.6.8 and 6.1.1.4'
N N 0.0061 0.0033 'International Tables Vol C Tables 4.2.6.8 and 6.1.1.4'
O O 0.0106 0.0060 'International Tables Vol C Tables 4.2.6.8 and 6.1.1.4'

loop_
_geom_angle_atom_site_label_1
_geom_angle_atom_site_label_2
_geom_angle_atom_site_label_3
_geom_angle_site_symmetry_3
_geom_angle
O1 Ag1 N2 . 167.47(10)
O1 Ag1 N1 . 115.68(9)
N2 Ag1 N1 . 76.85(9)
C7 O1 Ag1 . 125.81(19)
H3A O3 H3B . 110(2)
C10 N1 C9 . 111.7(3)
C10 N1 C14 . 110.6(3)
C9 N1 C14 . 111.3(3)
C10 N1 Ag1 . 109.0(2)
C9 N1 Ag1 . 102.13(18)
C14 N1 Ag1 . 111.9(2)
C8 N2 Ag1 . 111.07(19)
C8 N2 H2A . 109.4
Ag1 N2 H2A . 109.4
C8 N2 H2B . 109.4
Ag1 N2 H2B . 109.4
H2A N2 H2B . 108.0
C6 C1 C2 . 117.6(2)
C6 C1 C7 . 120.6(3)
C2 C1 C7 . 121.8(2)
C1 C2 C3 . 121.1(3)
C1 C2 H2 . 119.5
C3 C2 H2 . 119.5
C4 C3 C2 . 121.8(3)
C4 C3 H3 . 119.1
C2 C3 H3 . 119.1
C3 C4 C5 . 116.5(2)
C3 C4 C4 2_766 122.4(3)
C5 C4 C4 2_766 121.1(3)
C6 C5 C4 . 121.7(3)
C6 C5 H5 . 119.2
C4 C5 H5 . 119.2
C1 C6 C5 . 121.3(3)
C1 C6 H6 . 119.3
C5 C6 H6 . 119.3
O2 C7 O1 . 125.1(3)
O2 C7 C1 . 119.5(3)
O1 C7 C1 . 115.3(3)
N2 C8 C9 . 110.8(3)
N2 C8 H8A . 109.5
C9 C8 H8A . 109.5
N2 C8 H8B . 109.5
C9 C8 H8B . 109.5
H8A C8 H8B . 108.1
N1 C9 C8 . 113.4(3)
N1 C9 H9A . 108.9
C8 C9 H9A . 108.9
N1 C9 H9B . 108.9
C8 C9 H9B . 108.9
H9A C9 H9B . 107.7
N1 C10 C11 . 110.2(3)
N1 C10 H10A . 109.6
C11 C10 H10A . 109.6
N1 C10 H10B . 109.6
C11 C10 H10B . 109.6
H10A C10 H10B . 108.1
C12 C11 C10 . 111.2(4)
C12 C11 H11A . 109.4
C10 C11 H11A . 109.4
C12 C11 H11B . 109.4
C10 C11 H11B . 109.4
H11A C11 H11B . 108.0
C11 C12 C13 . 110.0(3)
C11 C12 H12A . 109.7
C13 C12 H12A . 109.7
C11 C12 H12B . 109.7
C13 C12 H12B . 109.7
H12A C12 H12B . 108.2
C14 C13 C12 . 112.4(4)
C14 C13 H13A . 109.1
C12 C13 H13A . 109.1
C14 C13 H13B . 109.1
C12 C13 H13B . 109.1
H13A C13 H13B . 107.9
N1 C14 C13 . 110.4(3)
N1 C14 H14A . 109.6
C13 C14 H14A . 109.6
N1 C14 H14B . 109.6
C13 C14 H14B . 109.6
H14A C14 H14B . 108.1

loop_
_geom_bond_atom_site_label_1
_geom_bond_atom_site_label_2
_geom_bond_site_symmetry_2
_geom_bond_distance
Ag1 O1 . 2.164(2)
Ag1 N2 . 2.225(2)
Ag1 N1 . 2.497(3)
O1 C7 . 1.252(4)
O2 C7 . 1.240(4)
O3 H3A . 0.84(3)
O3 H3B . 0.85(3)
N1 C10 . 1.457(5)
N1 C9 . 1.462(4)
N1 C14 . 1.469(4)
N2 C8 . 1.468(4)
N2 H2A . 0.9000
N2 H2B . 0.9000
C1 C6 . 1.376(4)
C1 C2 . 1.383(4)
C1 C7 . 1.510(4)
C2 C3 . 1.384(4)
C2 H2 . 0.9300
C3 C4 . 1.383(4)
C3 H3 . 0.9300
C4 C5 . 1.393(4)
C4 C4 2_766 1.490(5)
C5 C6 . 1.378(4)
C5 H5 . 0.9300
C6 H6 . 0.9300
C8 C9 . 1.504(5)
C8 H8A . 0.9700
C8 H8B . 0.9700
C9 H9A . 0.9700
C9 H9B . 0.9700
C10 C11 . 1.514(5)
C10 H10A . 0.9700
C10 H10B . 0.9700
C11 C12 . 1.505(6)
C11 H11A . 0.9700
C11 H11B . 0.9700
C12 C13 . 1.510(7)
C12 H12A . 0.9700
C12 H12B . 0.9700
C13 C14 . 1.505(6)
C13 H13A . 0.9700
C13 H13B . 0.9700
C14 H14A . 0.9700
C14 H14B . 0.9700

loop_
_geom_hbond_atom_site_label_D
_geom_hbond_atom_site_label_H
_geom_hbond_atom_site_label_A
_geom_hbond_site_symmetry_A
_geom_hbond_distance_DH
_geom_hbond_distance_HA
_geom_hbond_distance_DA
_geom_hbond_angle_DHA
N2 H2A O2 1_455 0.90 2.24 3.134(4) 175
N2 H2B O2 2_665 0.90 2.13 2.994(4) 161
O3 H3A O2 . 0.84(3) 2.38(2) 3.174(4) 156(4)
O3 H3B O2 2_665 0.85(3) 2.02(3) 2.867(4) 175(4)
